data_7061079
loop_
_publ_author_name
'Bartos, Paulina'
'Hande, Aniket A.'
'Pietrzak, Anna'
'Chrostowska, Anna'
'Kaszy\'nski, Piotr'

_publ_section_title
;
 Substituent effects on the electronic structure of the flat Blatter
 radical: correlation analysis of experimental and computational data
;
_journal_issue 48
_journal_name_full 'New Journal of Chemistry'
_journal_page_first 22876
_journal_page_last 22887
_journal_paper_doi 10.1039/D1NJ05137G
_journal_volume 45
_journal_year 2021
_chemical_formula_moiety 'C19 H11 I N3 O'
_chemical_formula_sum 'C19 H11 I N3 O'
_chemical_formula_weight 424.21
_space_group_crystal_system orthorhombic
_space_group_IT_number 56
_space_group_name_Hall '-P 2ab 2ac'
_space_group_name_H-M_alt 'P c c n'
_atom_sites_solution_hydrogens geom
_atom_sites_solution_primary other
_audit_creation_method SHELXL-2018/3
_audit_update_record
;
2020-06-03 deposited with the CCDC.	2021-11-19 downloaded from the CCDC.
;
_cell_angle_alpha 90
_cell_angle_beta 90
_cell_angle_gamma 90
_cell_formula_units_Z 8
_cell_length_a 28.8753(2)
_cell_length_b 13.04560(10)
_cell_length_c 8.02440(10)
_cell_measurement_reflns_used 22513
_cell_measurement_temperature 100.01(10)
_cell_measurement_theta_max 78.4630
_cell_measurement_theta_min 3.7110
_cell_volume 3022.76(5)
_computing_cell_refinement 'CrysAlisPro 1.171.40.53 (Rigaku OD, 2019)'
_computing_data_collection 'CrysAlisPro 1.171.40.53 (Rigaku OD, 2019)'
_computing_data_reduction 'CrysAlisPro 1.171.40.53 (Rigaku OD, 2019)'
_computing_structure_refinement 'SHELXL-2018/3 (Sheldrick, 2018)'
_computing_structure_solution 'SHELXT 2018/2 (Sheldrick, 2018)'
_diffrn_ambient_temperature 100.01(10)
_diffrn_measured_fraction_theta_full 1.000
_diffrn_measured_fraction_theta_max 0.993
_diffrn_measurement_device_type 'XtaLAB Synergy, Dualflex, Pilatus 300K'
_diffrn_measurement_method '\w scans'
_diffrn_radiation_type CuK\a
_diffrn_radiation_wavelength 1.54184
_diffrn_reflns_av_R_equivalents 0.0376
_diffrn_reflns_av_unetI/netI 0.0161
_diffrn_reflns_Laue_measured_fraction_full 1.000
_diffrn_reflns_Laue_measured_fraction_max 0.993
_diffrn_reflns_limit_h_max 36
_diffrn_reflns_limit_h_min -28
_diffrn_reflns_limit_k_max 16
_diffrn_reflns_limit_k_min -16
_diffrn_reflns_limit_l_max 9
_diffrn_reflns_limit_l_min -10
_diffrn_reflns_number 34519
_diffrn_reflns_point_group_measured_fraction_full 1.000
_diffrn_reflns_point_group_measured_fraction_max 0.993
_diffrn_reflns_theta_full 67.684
_diffrn_reflns_theta_max 78.670
_diffrn_reflns_theta_min 3.718
_diffrn_source 'micro-focus sealed X-ray tube'
_exptl_absorpt_coefficient_mu 16.737
_exptl_absorpt_correction_T_max 1.000
_exptl_absorpt_correction_T_min 0.739
_exptl_absorpt_correction_type gaussian
_exptl_absorpt_process_details
;
CrysAlisPro 1.171.40.53 (Rigaku Oxford Diffraction, 2019)
Numerical absorption correction based on gaussian integration over
			a multifaceted crystal model
Empirical absorption correction using spherical harmonics,
 implemented in SCALE3 ABSPACK scaling algorithm.
;
_exptl_crystal_colour brown
_exptl_crystal_density_diffrn 1.864
_exptl_crystal_description needle
_exptl_crystal_F_000 1656
_exptl_crystal_size_max 0.165
_exptl_crystal_size_mid 0.042
_exptl_crystal_size_min 0.019
_refine_diff_density_max 0.983
_refine_diff_density_min -0.437
_refine_diff_density_rms 0.084
_refine_ls_extinction_method none
_refine_ls_goodness_of_fit_ref 1.097
_refine_ls_hydrogen_treatment constr
_refine_ls_matrix_type full
_refine_ls_number_parameters 217
_refine_ls_number_reflns 3242
_refine_ls_number_restraints 0
_refine_ls_restrained_S_all 1.097
_refine_ls_R_factor_all 0.0252
_refine_ls_R_factor_gt 0.0234
_refine_ls_shift/su_max 0.003
_refine_ls_shift/su_mean 0.000
_refine_ls_structure_factor_coef Fsqd
_refine_ls_weighting_details 'w=1/[\s^2^(Fo^2^)+(0.0349P)^2^+3.2602P] where P=(Fo^2^+2Fc^2^)/3'
_refine_ls_weighting_scheme calc
_refine_ls_wR_factor_gt 0.0632
_refine_ls_wR_factor_ref 0.0642
_reflns_Friedel_coverage 0.000
_reflns_number_gt 3014
_reflns_number_total 3242
_reflns_threshold_expression 'I > 2\s(I)'
_cod_data_source_file d1nj05137g2.cif
_cod_data_source_block 1k_I
_cod_depositor_comments 'Adding full bibliography for 7061077--7061079.cif.'
_cod_database_code 7061079
_shelx_shelxl_version_number 2018/3
_shelx_space_group_comment
;
The symmetry employed for this shelxl refinement is uniquely defined
by the following loop, which should always be used as a source of
symmetry information in preference to the above space-group names.
They are only intended as comments.
;
_oxdiff_exptl_absorpt_empirical_full_min 0.808
_oxdiff_exptl_absorpt_empirical_full_max 1.721
_oxdiff_exptl_absorpt_empirical_details
;
Empirical correction (ABSPACK) includes:
- Absorption correction using spherical harmonics
- Frame scaling
;

loop_
_space_group_symop_operation_xyz
'x, y, z'
'-x+1/2, -y+1/2, z'
'-x, y+1/2, -z+1/2'
'x+1/2, -y, -z+1/2'
'-x, -y, -z'
'x-1/2, y-1/2, -z'
'x, -y-1/2, z-1/2'
'-x-1/2, y, z-1/2'

loop_
_atom_site_label
_atom_site_type_symbol
_atom_site_fract_x
_atom_site_fract_y
_atom_site_fract_z
_atom_site_U_iso_or_equiv
_atom_site_adp_type
_atom_site_occupancy
_atom_site_site_symmetry_order
_atom_site_calc_flag
_atom_site_refinement_flags_posn
_atom_site_refinement_flags_adp
_atom_site_refinement_flags_occupancy
_atom_site_disorder_assembly
_atom_site_disorder_group
I1 I 0.26784(2) 0.09827(2) 0.78907(2) 0.01973(7) Uani 1 1 d . . . . .
O7 O 0.43734(6) 0.15376(12) 0.3158(2) 0.0185(3) Uani 1 1 d . . . . .
C7A C 0.39915(8) 0.14648(17) 0.4187(3) 0.0167(4) Uani 1 1 d . . . . .
N1 N 0.37570(7) 0.41302(14) 0.5243(2) 0.0159(4) Uani 1 1 d . . . . .
N12 N 0.39583(6) 0.32983(14) 0.4534(2) 0.0149(4) Uani 1 1 d . . . . .
N3 N 0.43283(7) 0.52101(14) 0.3911(2) 0.0179(4) Uani 1 1 d . . . . .
C11 C 0.33917(8) 0.21983(17) 0.5940(3) 0.0159(4) Uani 1 1 d . . . . .
H11 H 0.324509 0.276168 0.641510 0.019 Uiso 1 1 calc R U . . .
C10 C 0.32349(8) 0.12100(18) 0.6249(3) 0.0172(4) Uani 1 1 d . . . . .
C11A C 0.37776(7) 0.23270(16) 0.4891(3) 0.0144(4) Uani 1 1 d . . . . .
C3AA C 0.43459(8) 0.33735(17) 0.3519(3) 0.0156(4) Uani 1 1 d . . . . .
C2 C 0.39587(8) 0.50305(17) 0.4877(3) 0.0159(4) Uani 1 1 d . . . . .
C3A C 0.45274(8) 0.43558(18) 0.3206(3) 0.0164(4) Uani 1 1 d . . . . .
C22 C 0.39836(8) 0.68330(18) 0.5929(3) 0.0190(5) Uani 1 1 d . . . . .
H22 H 0.428621 0.688387 0.554039 0.023 Uiso 1 1 calc R U . . .
C25 C 0.30782(9) 0.6697(2) 0.7073(3) 0.0245(5) Uani 1 1 d . . . . .
H25 H 0.277426 0.665192 0.744980 0.029 Uiso 1 1 calc R U . . .
C9 C 0.34438(8) 0.03576(17) 0.5534(3) 0.0199(5) Uani 1 1 d . . . . .
H9 H 0.333029 -0.029659 0.574680 0.024 Uiso 1 1 calc R U . . .
C21 C 0.37366(8) 0.59245(16) 0.5700(3) 0.0167(4) Uani 1 1 d . . . . .
C26 C 0.32812(8) 0.58637(17) 0.6278(3) 0.0207(5) Uani 1 1 d . . . . .
H26 H 0.311297 0.526268 0.613040 0.025 Uiso 1 1 calc R U . . .
C6A C 0.45513(8) 0.24998(18) 0.2840(3) 0.0162(4) Uani 1 1 d . . . . .
C8 C 0.38236(8) 0.04933(17) 0.4500(3) 0.0196(5) Uani 1 1 d . . . . .
H8 H 0.396567 -0.007272 0.401496 0.024 Uiso 1 1 calc R U . . .
C4 C 0.49133(8) 0.44300(19) 0.2145(3) 0.0198(5) Uani 1 1 d . . . . .
H4 H 0.503716 0.506929 0.189193 0.024 Uiso 1 1 calc R U . . .
C24 C 0.33269(9) 0.7594(2) 0.7307(3) 0.0238(5) Uani 1 1 d . . . . .
H24 H 0.319144 0.814902 0.784554 0.029 Uiso 1 1 calc R U . . .
C23 C 0.37813(8) 0.76587(18) 0.6731(3) 0.0215(5) Uani 1 1 d . . . . .
H23 H 0.394925 0.825954 0.688534 0.026 Uiso 1 1 calc R U . . .
C6 C 0.49315(8) 0.25777(19) 0.1832(3) 0.0189(4) Uani 1 1 d . . . . .
H6 H 0.506950 0.199389 0.138931 0.023 Uiso 1 1 calc R U . . .
C5 C 0.51094(8) 0.35529(19) 0.1477(3) 0.0200(5) Uani 1 1 d . . . . .
H5 H 0.536477 0.361234 0.077722 0.024 Uiso 1 1 calc R U . . .

loop_
_atom_site_aniso_label
_atom_site_aniso_U_11
_atom_site_aniso_U_22
_atom_site_aniso_U_33
_atom_site_aniso_U_23
_atom_site_aniso_U_13
_atom_site_aniso_U_12
I1 0.01649(10) 0.02176(10) 0.02094(11) 0.00395(5) 0.00020(5) -0.00388(5)
O7 0.0180(8) 0.0144(8) 0.0231(8) -0.0012(6) 0.0030(6) -0.0007(6)
C7A 0.0156(10) 0.0185(11) 0.0160(10) 0.0005(8) -0.0005(8) 0.0004(8)
N1 0.0160(9) 0.0129(9) 0.0189(10) -0.0013(7) 0.0002(7) 0.0004(6)
N12 0.0146(9) 0.0131(8) 0.0170(9) -0.0008(7) 0.0014(7) 0.0007(6)
N3 0.0177(9) 0.0148(9) 0.0211(9) 0.0002(7) 0.0018(8) -0.0009(7)
C11 0.0160(10) 0.0163(10) 0.0152(10) 0.0011(8) -0.0022(8) 0.0005(8)
C10 0.0141(10) 0.0209(11) 0.0164(10) 0.0023(9) -0.0019(9) -0.0037(8)
C11A 0.0145(10) 0.0142(10) 0.0146(10) 0.0016(8) -0.0026(8) -0.0020(8)
C3AA 0.0148(10) 0.0174(10) 0.0147(10) 0.0015(8) -0.0014(8) 0.0000(8)
C2 0.0157(10) 0.0150(10) 0.0171(10) 0.0012(8) -0.0020(8) -0.0001(8)
C3A 0.0143(10) 0.0163(10) 0.0185(10) 0.0003(9) -0.0024(8) -0.0001(8)
C22 0.0191(11) 0.0186(11) 0.0193(11) 0.0003(9) -0.0012(9) -0.0015(9)
C25 0.0197(12) 0.0232(12) 0.0306(13) -0.0011(10) 0.0047(10) 0.0028(10)
C9 0.0221(12) 0.0148(10) 0.0228(11) 0.0021(9) -0.0013(9) -0.0032(8)
C21 0.0176(11) 0.0149(10) 0.0175(11) 0.0013(8) -0.0014(9) 0.0008(8)
C26 0.0206(12) 0.0148(10) 0.0268(12) 0.0001(9) 0.0017(10) -0.0020(8)
C6A 0.0157(11) 0.0162(10) 0.0168(11) 0.0004(8) -0.0028(8) -0.0006(9)
C8 0.0223(12) 0.0142(10) 0.0223(11) -0.0024(9) -0.0011(9) 0.0010(9)
C4 0.0174(11) 0.0196(12) 0.0224(12) 0.0021(9) 0.0027(9) -0.0023(9)
C24 0.0258(13) 0.0201(12) 0.0254(12) -0.0056(10) 0.0020(10) 0.0035(10)
C23 0.0234(12) 0.0155(11) 0.0256(12) -0.0030(9) -0.0011(9) -0.0024(9)
C6 0.0153(11) 0.0208(11) 0.0206(11) -0.0028(9) -0.0013(8) 0.0038(9)
C5 0.0148(10) 0.0248(12) 0.0205(11) -0.0002(9) 0.0029(9) -0.0011(9)

loop_
_atom_type_symbol
_atom_type_description
_atom_type_scat_dispersion_real
_atom_type_scat_dispersion_imag
_atom_type_scat_source
C C 0.0181 0.0091 'International Tables Vol C Tables 4.2.6.8 and 6.1.1.4'
H H 0.0000 0.0000 'International Tables Vol C Tables 4.2.6.8 and 6.1.1.4'
I I -0.3257 6.8362 'International Tables Vol C Tables 4.2.6.8 and 6.1.1.4'
N N 0.0311 0.0180 'International Tables Vol C Tables 4.2.6.8 and 6.1.1.4'
O O 0.0492 0.0322 'International Tables Vol C Tables 4.2.6.8 and 6.1.1.4'

loop_
_geom_angle_atom_site_label_1
_geom_angle_atom_site_label_2
_geom_angle_atom_site_label_3
_geom_angle
_geom_angle_site_symmetry_1
_geom_angle_site_symmetry_3
_geom_angle_publ_flag
C6A O7 C7A 118.05(17) . . ?
C8 C7A O7 116.9(2) . . ?
C8 C7A C11A 120.6(2) . . ?
O7 C7A C11A 122.5(2) . . ?
C2 N1 N12 114.95(19) . . ?
N1 N12 C3AA 122.37(18) . . ?
N1 N12 C11A 118.60(18) . . ?
C3AA N12 C11A 118.99(18) . . ?
C2 N3 C3A 115.43(19) . . ?
C10 C11 C11A 118.4(2) . . ?
C10 C11 H11 120.8 . . ?
C11A C11 H11 120.8 . . ?
C11 C10 C9 121.9(2) . . ?
C11 C10 I1 119.53(17) . . ?
C9 C10 I1 118.59(17) . . ?
N12 C11A C7A 118.65(19) . . ?
N12 C11A C11 121.72(19) . . ?
C7A C11A C11 119.63(19) . . ?
N12 C3AA C6A 120.9(2) . . ?
N12 C3AA C3A 118.0(2) . . ?
C6A C3AA C3A 121.0(2) . . ?
N3 C2 N1 128.7(2) . . ?
N3 C2 C21 117.64(19) . . ?
N1 C2 C21 113.69(19) . . ?
N3 C3A C4 121.6(2) . . ?
N3 C3A C3AA 120.6(2) . . ?
C4 C3A C3AA 117.8(2) . . ?
C23 C22 C21 120.4(2) . . ?
C23 C22 H22 119.8 . . ?
C21 C22 H22 119.8 . . ?
C24 C25 C26 120.2(2) . . ?
C24 C25 H25 119.9 . . ?
C26 C25 H25 119.9 . . ?
C8 C9 C10 119.2(2) . . ?
C8 C9 H9 120.4 . . ?
C10 C9 H9 120.4 . . ?
C22 C21 C26 119.1(2) . . ?
C22 C21 C2 120.3(2) . . ?
C26 C21 C2 120.6(2) . . ?
C25 C26 C21 120.4(2) . . ?
C25 C26 H26 119.8 . . ?
C21 C26 H26 119.8 . . ?
C6 C6A O7 118.4(2) . . ?
C6 C6A C3AA 120.8(2) . . ?
O7 C6A C3AA 120.83(19) . . ?
C7A C8 C9 120.3(2) . . ?
C7A C8 H8 119.9 . . ?
C9 C8 H8 119.9 . . ?
C5 C4 C3A 120.1(2) . . ?
C5 C4 H4 119.9 . . ?
C3A C4 H4 119.9 . . ?
C25 C24 C23 119.6(2) . . ?
C25 C24 H24 120.2 . . ?
C23 C24 H24 120.2 . . ?
C22 C23 C24 120.3(2) . . ?
C22 C23 H23 119.9 . . ?
C24 C23 H23 119.9 . . ?
C6A C6 C5 118.8(2) . . ?
C6A C6 H6 120.6 . . ?
C5 C6 H6 120.6 . . ?
C4 C5 C6 121.4(2) . . ?
C4 C5 H5 119.3 . . ?
C6 C5 H5 119.3 . . ?

loop_
_geom_bond_atom_site_label_1
_geom_bond_atom_site_label_2
_geom_bond_distance
_geom_bond_site_symmetry_2
_geom_bond_publ_flag
I1 C10 2.099(2) . ?
O7 C6A 1.380(3) . ?
O7 C7A 1.381(3) . ?
C7A C8 1.380(3) . ?
C7A C11A 1.402(3) . ?
N1 C2 1.343(3) . ?
N1 N12 1.356(3) . ?
N12 C3AA 1.387(3) . ?
N12 C11A 1.400(3) . ?
N3 C2 1.340(3) . ?
N3 C3A 1.376(3) . ?
C11 C10 1.389(3) . ?
C11 C11A 1.407(3) . ?
C11 H11 0.9300 . ?
C10 C9 1.389(3) . ?
C3AA C6A 1.396(3) . ?
C3AA C3A 1.407(3) . ?
C2 C21 1.486(3) . ?
C3A C4 1.405(3) . ?
C22 C23 1.384(3) . ?
C22 C21 1.395(3) . ?
C22 H22 0.9300 . ?
C25 C24 1.386(4) . ?
C25 C26 1.390(3) . ?
C25 H25 0.9300 . ?
C9 C8 1.387(3) . ?
C9 H9 0.9300 . ?
C21 C26 1.397(3) . ?
C26 H26 0.9300 . ?
C6A C6 1.368(3) . ?
C8 H8 0.9300 . ?
C4 C5 1.385(3) . ?
C4 H4 0.9300 . ?
C24 C23 1.394(3) . ?
C24 H24 0.9300 . ?
C23 H23 0.9300 . ?
C6 C5 1.401(3) . ?
C6 H6 0.9300 . ?
C5 H5 0.9300 . ?

loop_
_geom_torsion_atom_site_label_1
_geom_torsion_atom_site_label_2
_geom_torsion_atom_site_label_3
_geom_torsion_atom_site_label_4
_geom_torsion
_geom_torsion_site_symmetry_1
_geom_torsion_site_symmetry_2
_geom_torsion_site_symmetry_3
_geom_torsion_site_symmetry_4
_geom_torsion_publ_flag
C6A O7 C7A C8 -179.29(19) . . . . ?
C6A O7 C7A C11A 0.9(3) . . . . ?
C2 N1 N12 C3AA 0.6(3) . . . . ?
C2 N1 N12 C11A 178.19(19) . . . . ?
C11A C11 C10 C9 -1.0(3) . . . . ?
C11A C11 C10 I1 177.33(16) . . . . ?
N1 N12 C11A C7A -178.64(19) . . . . ?
C3AA N12 C11A C7A -1.0(3) . . . . ?
N1 N12 C11A C11 0.9(3) . . . . ?
C3AA N12 C11A C11 178.6(2) . . . . ?
C8 C7A C11A N12 -179.7(2) . . . . ?
O7 C7A C11A N12 0.1(3) . . . . ?
C8 C7A C11A C11 0.7(3) . . . . ?
O7 C7A C11A C11 -179.5(2) . . . . ?
C10 C11 C11A N12 -179.4(2) . . . . ?
C10 C11 C11A C7A 0.2(3) . . . . ?
N1 N12 C3AA C6A 178.5(2) . . . . ?
C11A N12 C3AA C6A 0.9(3) . . . . ?
N1 N12 C3AA C3A -1.1(3) . . . . ?
C11A N12 C3AA C3A -178.7(2) . . . . ?
C3A N3 C2 N1 -0.1(3) . . . . ?
C3A N3 C2 C21 178.7(2) . . . . ?
N12 N1 C2 N3 0.0(3) . . . . ?
N12 N1 C2 C21 -178.79(18) . . . . ?
C2 N3 C3A C4 179.1(2) . . . . ?
C2 N3 C3A C3AA -0.4(3) . . . . ?
N12 C3AA C3A N3 1.0(3) . . . . ?
C6A C3AA C3A N3 -178.6(2) . . . . ?
N12 C3AA C3A C4 -178.5(2) . . . . ?
C6A C3AA C3A C4 1.9(3) . . . . ?
C11 C10 C9 C8 0.9(4) . . . . ?
I1 C10 C9 C8 -177.43(17) . . . . ?
C23 C22 C21 C26 0.5(4) . . . . ?
C23 C22 C21 C2 -178.5(2) . . . . ?
N3 C2 C21 C22 -21.1(3) . . . . ?
N1 C2 C21 C22 157.9(2) . . . . ?
N3 C2 C21 C26 159.9(2) . . . . ?
N1 C2 C21 C26 -21.1(3) . . . . ?
C24 C25 C26 C21 -0.3(4) . . . . ?
C22 C21 C26 C25 -0.1(4) . . . . ?
C2 C21 C26 C25 178.9(2) . . . . ?
C7A O7 C6A C6 179.5(2) . . . . ?
C7A O7 C6A C3AA -1.0(3) . . . . ?
N12 C3AA C6A C6 179.6(2) . . . . ?
C3A C3AA C6A C6 -0.9(3) . . . . ?
N12 C3AA C6A O7 0.1(3) . . . . ?
C3A C3AA C6A O7 179.7(2) . . . . ?
O7 C7A C8 C9 179.4(2) . . . . ?
C11A C7A C8 C9 -0.8(3) . . . . ?
C10 C9 C8 C7A 0.0(3) . . . . ?
N3 C3A C4 C5 179.0(2) . . . . ?
C3AA C3A C4 C5 -1.5(3) . . . . ?
C26 C25 C24 C23 0.4(4) . . . . ?
C21 C22 C23 C24 -0.5(4) . . . . ?
C25 C24 C23 C22 0.0(4) . . . . ?
O7 C6A C6 C5 178.8(2) . . . . ?
C3AA C6A C6 C5 -0.6(3) . . . . ?
C3A C4 C5 C6 0.0(4) . . . . ?
C6A C6 C5 C4 1.1(4) . . . . ?
